data_1530757
loop_
_publ_author_name
'Shiozaki, Y.'
'Koh, S.'
'Sawaguchi, E.'

_publ_section_title
;
 Crystal structure of (N H4)2 S O4 - K2 S O4 mixed crystal
;
_journal_name_full 'Journal of the Physical Society of Japan'
_journal_page_first 721
_journal_page_last 722
_journal_volume 43
_journal_year 1977
_chemical_formula_sum 'H2.4 K1.4 N0.6 O4 S'
_chemical_name_systematic '((N H4)0.30 K0.70)2 S O4'
_space_group_IT_number 62
_symmetry_space_group_name_Hall '-P 2c 2n'
_symmetry_space_group_name_H-M 'P n a m'
_cell_angle_alpha 90
_cell_angle_beta 90
_cell_angle_gamma 90
_cell_formula_units_Z 4
_cell_length_a 7.6134
_cell_length_b 10.131
_cell_length_c 5.8107
_cell_volume 448.187
_citation_journal_id_ASTM JUPSAU
_cod_data_source_file Shiozaki_JUPSAU_1977_156.cif
_cod_data_source_block H2.4K1.4N0.6O4S1
_cod_original_cell_volume 448.1871
_cod_original_sg_symbol_Hall '-P 2ac 2n (-x,z,y)'
_cod_original_formula_sum 'H2.4 K1.4 N0.6 O4 S1'
_cod_database_code 1530757

loop_
_symmetry_equiv_pos_as_xyz
x,y,z
-x+1/2,y+1/2,-z
x+1/2,-y+1/2,-z+1/2
-x,-y,z+1/2
-x,-y,-z
x-1/2,-y-1/2,z
-x-1/2,y-1/2,z-1/2
x,y,-z-1/2

loop_
_atom_site_label
_atom_site_type_symbol
_atom_site_fract_x
_atom_site_fract_y
_atom_site_fract_z
_atom_site_occupancy
_atom_site_U_iso_or_equiv
K1 K+1 0.1775 0.0908 0.25 0.7 0.0
O1 O-2 0.0433 0.4098 0.25 1 0.0
N1 N-3 0.1775 0.0908 0.25 0.3 0.0
O2 O-2 0.2902 0.5592 0.25 1 0.0
N2 N-3 0.485 0.7955 0.25 0.3 0.0
O3 O-2 0.3055 0.3547 0.0421 1 0.0
S1 S+6 0.2355 0.4193 0.25 1 0.0
K2 K+1 0.485 0.7955 0.25 0.7 0.0
